data_2210711
loop_
_publ_author_name
'Ding-Ben Chen'
'Ling Huang'

_publ_section_title
;
 1-(Carboxymethyl)-1,3-benzimidazol-3-ium-3-acetate
;
_journal_coeditor_code LH2183
_journal_issue 10
_journal_name_full 'Acta Crystallographica Section E'
_journal_page_first o4686
_journal_page_last o4688
_journal_paper_doi 10.1107/S1600536806038335
_journal_volume 62
_journal_year 2006
_chemical_formula_iupac 'C11 H10 N2 O4'
_chemical_formula_moiety 'C11 H10 N2 O4'
_chemical_formula_sum 'C11 H10 N2 O4'
_chemical_formula_weight 234.21
_chemical_melting_point 573.45(5)
_chemical_name_systematic
;
1-(Carboxymethyl)-1,3-benzimidazol-3-ium-3-acetate
;
_space_group_IT_number 15
_symmetry_cell_setting monoclinic
_symmetry_space_group_name_Hall '-C 2yc'
_symmetry_space_group_name_H-M 'C 1 2/c 1'
_atom_sites_solution_hydrogens geom
_atom_sites_solution_primary direct
_atom_sites_solution_secondary difmap
_audit_creation_method SHELXL-97
_cell_angle_alpha 90.00
_cell_angle_beta 102.2830(10)
_cell_angle_gamma 90.00
_cell_formula_units_Z 8
_cell_length_a 14.9168(17)
_cell_length_b 9.8014(11)
_cell_length_c 14.3344(16)
_cell_measurement_reflns_used 2512
_cell_measurement_temperature 293(2)
_cell_measurement_theta_max 28.25
_cell_measurement_theta_min 2.5
_cell_volume 2047.8(4)
_computing_cell_refinement 'SAINT (Bruker, 2002)'
_computing_data_collection 'SMART (Bruker, 2002)'
_computing_data_reduction SAINT
_computing_molecular_graphics 'SHELXTL (Sheldrick, 1997b)'
_computing_publication_material SHELXTL
_computing_structure_refinement 'SHELXL97 (Sheldrick, 1997a)'
_computing_structure_solution 'SHELXS97 (Sheldrick, 1997a)'
_diffrn_ambient_temperature 293(2)
_diffrn_measured_fraction_theta_full 0.991
_diffrn_measured_fraction_theta_max 0.991
_diffrn_measurement_device_type
;
Siemens SMART CCD area-detector
;
_diffrn_measurement_method '\w and \f'
_diffrn_radiation_monochromator graphite
_diffrn_radiation_source 'fine-focus sealed tube'
_diffrn_radiation_type MoK\a
_diffrn_radiation_wavelength 0.71073
_diffrn_reflns_av_R_equivalents 0.0217
_diffrn_reflns_av_sigmaI/netI 0.0211
_diffrn_reflns_limit_h_max 19
_diffrn_reflns_limit_h_min -19
_diffrn_reflns_limit_k_max 12
_diffrn_reflns_limit_k_min -13
_diffrn_reflns_limit_l_max 19
_diffrn_reflns_limit_l_min -18
_diffrn_reflns_number 8976
_diffrn_reflns_theta_full 28.25
_diffrn_reflns_theta_max 28.25
_diffrn_reflns_theta_min 2.50
_diffrn_standards_decay_% 0
_diffrn_standards_number 0
_exptl_absorpt_coefficient_mu 0.118
_exptl_absorpt_correction_T_max 0.982
_exptl_absorpt_correction_T_min 0.961
_exptl_absorpt_correction_type multi-scan
_exptl_absorpt_process_details '(SADABS; Sheldrick, 1996)'
_exptl_crystal_colour colorless
_exptl_crystal_density_diffrn 1.519
_exptl_crystal_density_method 'not measured'
_exptl_crystal_description block
_exptl_crystal_F_000 976
_exptl_crystal_size_max 0.388
_exptl_crystal_size_mid 0.282
_exptl_crystal_size_min 0.153
_refine_diff_density_max 0.238
_refine_diff_density_min -0.196
_refine_ls_extinction_method none
_refine_ls_goodness_of_fit_ref 1.053
_refine_ls_hydrogen_treatment refall
_refine_ls_matrix_type full
_refine_ls_number_parameters 194
_refine_ls_number_reflns 2512
_refine_ls_number_restraints 0
_refine_ls_restrained_S_all 1.053
_refine_ls_R_factor_all 0.0491
_refine_ls_R_factor_gt 0.0375
_refine_ls_shift/su_max 0.001
_refine_ls_shift/su_mean 0.000
_refine_ls_structure_factor_coef Fsqd
_refine_ls_weighting_details 'calc w=1/[\s^2^(Fo^2^)+(0.051P)^2^+0.7851P] where P=(Fo^2^+2Fc^2^)/3'
_refine_ls_weighting_scheme calc
_refine_ls_wR_factor_gt 0.0953
_refine_ls_wR_factor_ref 0.1035
_reflns_number_gt 1991
_reflns_number_total 2512
_reflns_threshold_expression I>2\s(I)
_cod_data_source_file lh2183.cif
_cod_data_source_block I
_cod_depositor_comments
;
The following automatic conversions were performed:

'_chemical_melting_point' value '573.4- 573.5' was changed to
'573.45(5)' - the average value was taken and precision was
estimated.

Automatic conversion script
Id: cif_fix_values 1646 2011-03-28 12:23:43Z adriana 

The following automatic conversions were performed:

'_chemical_melting_point' value '573.4- 573.5' was changed to
'573.45(5)' - the average value was taken and precision was
estimated.

Automatic conversion script
Id: cif_fix_values 1715 2011-07-08 13:25:40Z adriana 
;
_cod_original_sg_symbol_H-M 'C 2/c'
_cod_database_code 2210711
_cod_database_fobs_code 2210711

loop_
_symmetry_equiv_pos_as_xyz
'x, y, z'
'-x, y, -z+1/2'
'x+1/2, y+1/2, z'
'-x+1/2, y+1/2, -z+1/2'
'-x, -y, -z'
'x, -y, z-1/2'
'-x+1/2, -y+1/2, -z'
'x+1/2, -y+1/2, z-1/2'

loop_
_atom_site_type_symbol
_atom_site_label
_atom_site_fract_x
_atom_site_fract_y
_atom_site_fract_z
_atom_site_U_iso_or_equiv
_atom_site_adp_type
_atom_site_calc_flag
_atom_site_occupancy
O O1 0.34245(7) 0.57941(10) 0.29096(7) 0.0434(3) Uani d 1
O O2 0.25165(7) 0.76108(10) 0.29187(7) 0.0428(3) Uani d 1
O O3 -0.15054(7) 1.04349(11) 0.00920(8) 0.0496(3) Uani d 1
O O4 -0.08041(7) 0.86736(10) -0.04436(7) 0.0481(3) Uani d 1
N N1 -0.00180(7) 0.77652(10) 0.12957(7) 0.0319(2) Uani d 1
N N2 0.11894(7) 0.64458(10) 0.14693(7) 0.0301(2) Uani d 1
C C1 0.08969(9) 0.77319(13) 0.14479(9) 0.0328(3) Uani d 1
H H1 0.1279(10) 0.8532(16) 0.1538(11) 0.039(4) Uiso d 1
H H3 -0.1754(11) 0.6490(16) 0.0872(12) 0.045(4) Uiso d 1
H H4 -0.1909(13) 0.4082(17) 0.0789(12) 0.054(5) Uiso d 1
H H5 -0.0628(13) 0.264(2) 0.1023(13) 0.063(5) Uiso d 1
H H6 0.0886(12) 0.3592(16) 0.1351(12) 0.048(4) Uiso d 1
H H8A 0.2144(11) 0.4993(18) 0.1674(12) 0.049(4) Uiso d 1
H H8B 0.2418(12) 0.6274(17) 0.1110(13) 0.053(5) Uiso d 1
H H10A -0.1074(12) 0.8852(16) 0.1542(12) 0.047(4) Uiso d 1
H H10B -0.0163(11) 0.9762(17) 0.1507(11) 0.044(4) Uiso d 1
H H11 -0.1184(16) 0.892(2) -0.1196(18) 0.098(8) Uiso d 1
C C2 -0.03439(8) 0.64281(13) 0.11931(8) 0.0306(3) Uani d 1
C C3 -0.12306(9) 0.59001(15) 0.09940(10) 0.0388(3) Uani d 1
C C4 -0.13054(10) 0.44945(17) 0.09524(11) 0.0447(3) Uani d 1
C C5 -0.05310(10) 0.36453(16) 0.10885(11) 0.0442(3) Uani d 1
C C6 0.03488(10) 0.41730(14) 0.12684(10) 0.0374(3) Uani d 1
C C7 0.04236(8) 0.55855(13) 0.13173(8) 0.0293(3) Uani d 1
C C8 0.21464(9) 0.59868(15) 0.16436(10) 0.0353(3) Uani d 1
C C9 0.27245(8) 0.65448(12) 0.25710(9) 0.0304(3) Uani d 1
C C10 -0.05789(10) 0.90007(14) 0.12270(10) 0.0377(3) Uani d 1
C C11 -0.10142(8) 0.94271(13) 0.02086(9) 0.0333(3) Uani d 1

loop_
_atom_site_aniso_label
_atom_site_aniso_U_11
_atom_site_aniso_U_22
_atom_site_aniso_U_33
_atom_site_aniso_U_12
_atom_site_aniso_U_13
_atom_site_aniso_U_23
O1 0.0405(5) 0.0427(6) 0.0390(5) 0.0097(4) -0.0094(4) -0.0039(4)
O2 0.0403(5) 0.0342(5) 0.0487(6) 0.0018(4) -0.0020(4) -0.0088(4)
O3 0.0478(6) 0.0478(6) 0.0516(6) 0.0223(5) 0.0071(5) 0.0089(5)
O4 0.0548(6) 0.0455(6) 0.0360(5) 0.0173(5) -0.0079(4) -0.0067(4)
N1 0.0310(5) 0.0301(5) 0.0316(5) 0.0060(4) 0.0001(4) 0.0002(4)
N2 0.0265(5) 0.0295(5) 0.0314(5) 0.0030(4) -0.0006(4) -0.0017(4)
C1 0.0324(6) 0.0311(6) 0.0316(6) 0.0021(5) -0.0003(5) 0.0011(5)
C2 0.0306(6) 0.0321(6) 0.0275(6) 0.0030(5) 0.0028(5) -0.0004(5)
C3 0.0287(6) 0.0486(8) 0.0377(7) 0.0037(6) 0.0039(5) -0.0003(6)
C4 0.0328(7) 0.0517(9) 0.0479(8) -0.0099(6) 0.0046(6) -0.0027(7)
C5 0.0442(8) 0.0366(8) 0.0488(8) -0.0064(6) 0.0033(6) -0.0029(6)
C6 0.0366(7) 0.0318(7) 0.0408(7) 0.0019(5) 0.0016(6) -0.0031(5)
C7 0.0272(6) 0.0313(6) 0.0271(6) 0.0013(4) 0.0011(5) -0.0014(5)
C8 0.0254(6) 0.0415(7) 0.0362(7) 0.0052(5) 0.0003(5) -0.0058(6)
C9 0.0280(6) 0.0313(6) 0.0306(6) -0.0022(5) 0.0033(5) 0.0021(5)
C10 0.0394(7) 0.0336(7) 0.0377(7) 0.0124(6) 0.0028(6) -0.0017(6)
C11 0.0248(6) 0.0331(6) 0.0393(7) 0.0024(5) 0.0008(5) 0.0006(5)

loop_
_atom_type_symbol
_atom_type_description
_atom_type_scat_dispersion_real
_atom_type_scat_dispersion_imag
_atom_type_scat_source
C C 0.0033 0.0016 'International Tables Vol C Tables 4.2.6.8 and 6.1.1.4'
H H 0.0000 0.0000 'International Tables Vol C Tables 4.2.6.8 and 6.1.1.4'
N N 0.0061 0.0033 'International Tables Vol C Tables 4.2.6.8 and 6.1.1.4'
O O 0.0106 0.0060 'International Tables Vol C Tables 4.2.6.8 and 6.1.1.4'

loop_
_geom_angle_atom_site_label_1
_geom_angle_atom_site_label_2
_geom_angle_atom_site_label_3
_geom_angle
_geom_angle_publ_flag
C11 O4 H11 114.9(12) ?
C1 N1 C2 108.38(10) yes
C1 N1 C10 125.51(11) ?
C2 N1 C10 126.10(11) ?
C1 N2 C7 108.31(10) yes
C1 N2 C8 126.61(11) ?
C7 N2 C8 125.07(11) ?
N2 C1 N1 110.19(11) yes
N2 C1 H1 125.9(9) ?
N1 C1 H1 123.9(9) ?
C7 C2 C3 121.69(12) ?
C7 C2 N1 106.58(11) yes
C3 C2 N1 131.72(12) ?
C4 C3 C2 116.34(13) ?
C4 C3 H3 122.6(10) ?
C2 C3 H3 121.0(10) ?
C3 C4 C5 121.91(13) ?
C3 C4 H4 119.2(10) ?
C5 C4 H4 118.8(10) ?
C6 C5 C4 121.64(14) ?
C6 C5 H5 120.0(11) ?
C4 C5 H5 118.3(11) ?
C5 C6 C7 116.42(13) ?
C5 C6 H6 122.0(10) ?
C7 C6 H6 121.6(10) ?
C6 C7 C2 121.97(12) ?
C6 C7 N2 131.50(12) ?
C2 C7 N2 106.52(11) yes
N2 C8 C9 112.84(11) ?
N2 C8 H8A 107.5(10) ?
C9 C8 H8A 109.0(10) ?
N2 C8 H8B 109.1(10) ?
C9 C8 H8B 109.1(10) ?
H8A C8 H8B 109.2(14) ?
O2 C9 O1 126.16(12) ?
O2 C9 C8 121.03(11) ?
O1 C9 C8 112.80(11) ?
N1 C10 C11 114.35(11) ?
N1 C10 H10A 109.3(10) ?
C11 C10 H10A 106.2(10) ?
N1 C10 H10B 107.1(9) ?
C11 C10 H10B 106.4(9) ?
H10A C10 H10B 113.6(13) ?
O3 C11 O4 126.84(12) yes
O3 C11 C10 118.31(12) ?
O4 C11 C10 114.84(11) ?

loop_
_geom_bond_atom_site_label_1
_geom_bond_atom_site_label_2
_geom_bond_distance
_geom_bond_publ_flag
O1 C9 1.2853(15) yes
O2 C9 1.2256(15) yes
O3 C11 1.2200(15) yes
O4 C11 1.2816(16) yes
O4 H11 1.13(2) ?
N1 C1 1.3358(17) yes
N1 C2 1.3947(16) yes
N1 C10 1.4632(16) yes
N2 C1 1.3322(16) yes
N2 C7 1.3990(15) yes
N2 C8 1.4667(16) yes
C1 H1 0.962(16) ?
C2 C7 1.3920(16) yes
C2 C3 1.3922(18) ?
C3 C4 1.382(2) ?
C3 H3 0.958(16) ?
C4 C5 1.403(2) ?
C4 H4 0.969(18) ?
C5 C6 1.383(2) ?
C5 H5 0.997(19) ?
C6 C7 1.3895(18) ?
C6 H6 0.970(17) ?
C8 C9 1.5239(18) ?
C8 H8A 0.975(18) ?
C8 H8B 0.979(18) ?
C10 C11 1.5244(19) ?
C10 H10A 0.955(17) ?
C10 H10B 0.998(17) ?

loop_
_geom_hbond_atom_site_label_D
_geom_hbond_atom_site_label_H
_geom_hbond_atom_site_label_A
_geom_hbond_site_symmetry_A
_geom_hbond_distance_DH
_geom_hbond_distance_HA
_geom_hbond_distance_DA
_geom_hbond_angle_DHA
_geom_hbond_publ_flag
O4 H11 O1 8_465 1.13(2) 1.32(2) 2.4521(13) 176(2) yes
O4 H11 O2 8_465 1.13(2) 2.56(2) 3.2968(14) 121.2(15) yes

loop_
_geom_torsion_atom_site_label_1
_geom_torsion_atom_site_label_2
_geom_torsion_atom_site_label_3
_geom_torsion_atom_site_label_4
_geom_torsion
C1 N1 C2 C7 1.58(14)
C10 N1 C2 C7 -179.73(11)
C1 N1 C2 C3 -177.52(13)
C10 N1 C2 C3 1.2(2)
C7 N2 C1 N1 0.34(14)
C8 N2 C1 N1 -178.32(11)
C2 N1 C1 N2 -1.20(15)
C10 N1 C1 N2 -179.90(11)
C5 C6 C7 C2 0.04(19)
C5 C6 C7 N2 -178.87(12)
C3 C2 C7 C6 -1.29(19)
N1 C2 C7 C6 179.50(12)
C3 C2 C7 N2 177.87(11)
N1 C2 C7 N2 -1.34(12)
C1 N2 C7 C6 179.69(14)
C8 N2 C7 C6 -1.6(2)
C1 N2 C7 C2 0.65(13)
C8 N2 C7 C2 179.34(11)
C1 N2 C8 C9 54.54(18)
C7 N2 C8 C9 -123.91(13)
O2 C9 C8 N2 -25.34(18)
O1 C9 C8 N2 155.44(11)
C7 C2 C3 C4 1.70(19)
N1 C2 C3 C4 -179.32(13)
C7 C6 C5 C4 0.7(2)
C1 N1 C10 C11 100.56(15)
C2 N1 C10 C11 -77.91(17)
O3 C11 C10 N1 178.75(12)
O4 C11 C10 N1 -2.24(18)
C2 C3 C4 C5 -1.0(2)
C6 C5 C4 C3 -0.2(2)

loop_
_cod_related_entry_id
_cod_related_entry_database
_cod_related_entry_code
1 ChemSpider 2556343
